data_7209783
loop_
_publ_author_name
'Gao, Bo'
'Zhang, Qian'
'Yan, Pengfei'
'Hou, Guangfeng'
'Li, Guangming'

_publ_section_title
;
 Crystal engineering of salen type cerium complexes tuned by various
 cerium counterions
;
_journal_issue 20
_journal_name_full CrystEngComm
_journal_page_first 4167
_journal_paper_doi 10.1039/c3ce40207j
_journal_volume 15
_journal_year 2013
_chemical_formula_moiety 'C44 H48 Ce N4 O8'
_chemical_formula_sum 'C44 H48 Ce N4 O8'
_chemical_formula_weight 900.98
_chemical_name_systematic
;
?
;
_space_group_IT_number 14
_symmetry_cell_setting monoclinic
_symmetry_space_group_name_Hall '-P 2ybc'
_symmetry_space_group_name_H-M 'P 1 21/c 1'
_atom_sites_solution_hydrogens geom
_atom_sites_solution_primary direct
_atom_sites_solution_secondary difmap
_audit_creation_method SHELXL-97
_cell_angle_alpha 90.00
_cell_angle_beta 104.44(3)
_cell_angle_gamma 90.00
_cell_formula_units_Z 4
_cell_length_a 17.751(4)
_cell_length_b 10.493(2)
_cell_length_c 22.403(4)
_cell_measurement_reflns_used 23567
_cell_measurement_temperature 293(2)
_cell_measurement_theta_max 27.79
_cell_measurement_theta_min 3.02
_cell_volume 4041.0(15)
_computing_cell_refinement 'RAPID-AUTO (Rigaku 1998 <i>RAPID-AUTO</i>)'
_computing_data_collection 'RAPID-AUTO (Rigaku 1998 <i>RAPID-AUTO</i>)'
_computing_data_reduction 'CrystalClear (Rigaku/MSC, 2002)'
_computing_molecular_graphics 'SHELXTL (Sheldrick, 2008)'
_computing_publication_material SHELXL-97
_computing_structure_refinement 'SHELXL-97 (Sheldrick, 2008)'
_computing_structure_solution 'SHELXS-97 (Sheldrick, 2008)'
_diffrn_ambient_temperature 293(2)
_diffrn_measured_fraction_theta_full 0.997
_diffrn_measured_fraction_theta_max 0.997
_diffrn_measurement_device_type 'Rigaku RAXIS-RAPID'
_diffrn_measurement_method '\w scan'
_diffrn_radiation_monochromator graphite
_diffrn_radiation_source 'fine-focus sealed tube'
_diffrn_radiation_type MoK\a
_diffrn_radiation_wavelength 0.71073
_diffrn_reflns_av_R_equivalents 0.0866
_diffrn_reflns_av_sigmaI/netI 0.0712
_diffrn_reflns_limit_h_max 21
_diffrn_reflns_limit_h_min -21
_diffrn_reflns_limit_k_max 12
_diffrn_reflns_limit_k_min -11
_diffrn_reflns_limit_l_max 26
_diffrn_reflns_limit_l_min -26
_diffrn_reflns_number 28509
_diffrn_reflns_theta_full 25.00
_diffrn_reflns_theta_max 25.00
_diffrn_reflns_theta_min 3.03
_diffrn_standards_decay_% 0
_diffrn_standards_interval_count 0
_diffrn_standards_interval_time 0
_diffrn_standards_number 0
_exptl_absorpt_coefficient_mu 1.185
_exptl_absorpt_correction_T_max 0.7280
_exptl_absorpt_correction_T_min 0.5966
_exptl_absorpt_correction_type multi-scan
_exptl_absorpt_process_details 'ABSCOR (Higashi, 1995)'
_exptl_crystal_colour black
_exptl_crystal_density_diffrn 1.481
_exptl_crystal_density_method 'not measured'
_exptl_crystal_description block
_exptl_crystal_F_000 1848
_exptl_crystal_size_max 0.49
_exptl_crystal_size_mid 0.30
_exptl_crystal_size_min 0.29
_refine_diff_density_max 0.776
_refine_diff_density_min -1.001
_refine_diff_density_rms 0.090
_refine_ls_extinction_coef 0.0010(2)
_refine_ls_extinction_expression Fc^*^=kFc[1+0.001xFc^2^\l^3^/sin(2\q)]^-1/4^
_refine_ls_extinction_method SHELXL
_refine_ls_goodness_of_fit_ref 1.069
_refine_ls_hydrogen_treatment constr
_refine_ls_matrix_type full
_refine_ls_number_parameters 565
_refine_ls_number_reflns 7105
_refine_ls_number_restraints 128
_refine_ls_restrained_S_all 1.097
_refine_ls_R_factor_all 0.0967
_refine_ls_R_factor_gt 0.0615
_refine_ls_shift/su_max 0.001
_refine_ls_shift/su_mean 0.000
_refine_ls_structure_factor_coef Fsqd
_refine_ls_weighting_details 'calc w=1/[\s^2^(Fo^2^)+(0.0318P)^2^+11.5473P] where P=(Fo^2^+2Fc^2^)/3'
_refine_ls_weighting_scheme calc
_refine_ls_wR_factor_gt 0.1154
_refine_ls_wR_factor_ref 0.1317
_reflns_number_gt 4855
_reflns_number_total 7105
_reflns_threshold_expression >2sigma(I)
_cod_data_source_file c3ce40207j.txt
_cod_data_source_block gb-89
_cod_original_cell_volume 4041.0(14)
_cod_original_sg_symbol_H-M 'P 21/c'
_cod_database_code 7209783

loop_
_symmetry_equiv_pos_as_xyz
'x, y, z'
'-x, y+1/2, -z+1/2'
'-x, -y, -z'
'x, -y-1/2, z-1/2'

loop_
_atom_site_label
_atom_site_type_symbol
_atom_site_fract_x
_atom_site_fract_y
_atom_site_fract_z
_atom_site_U_iso_or_equiv
_atom_site_adp_type
_atom_site_occupancy
_atom_site_symmetry_multiplicity
_atom_site_calc_flag
_atom_site_refinement_flags
_atom_site_disorder_assembly
_atom_site_disorder_group
C1 C 0.4102(5) 1.1016(6) 0.2628(4) 0.0565(19) Uani 1 1 d . B .
C2 C 0.4363(5) 1.1844(7) 0.2221(4) 0.069(2) Uani 1 1 d . . .
C3 C 0.5039(6) 1.2531(8) 0.2426(5) 0.085(3) Uani 1 1 d . . .
H3 H 0.5204 1.3070 0.2154 0.102 Uiso 1 1 calc R . .
C4 C 0.5469(6) 1.2437(9) 0.3015(6) 0.090(3) Uani 1 1 d U . .
H4 H 0.5911 1.2937 0.3151 0.108 Uiso 1 1 calc R . .
C5 C 0.5250(5) 1.1604(9) 0.3413(5) 0.082(2) Uani 1 1 d U . .
H5 H 0.5563 1.1515 0.3811 0.098 Uiso 1 1 calc R . .
C6 C 0.4561(5) 1.0879(7) 0.3230(4) 0.066(2) Uani 1 1 d U . .
C7 C 0.4384(5) 0.9988(8) 0.3662(4) 0.067(2) Uani 1 1 d U . .
H7 H 0.4760 0.9897 0.4032 0.081 Uiso 1 1 calc R . .
C8 C 0.3761(5) 0.8412(9) 0.4103(4) 0.089(3) Uani 1 1 d . . .
H8 H 0.3865 0.8969 0.4465 0.107 Uiso 1 1 calc R . .
C9 C 0.4407(6) 0.7495(9) 0.4257(5) 0.101(3) Uani 1 1 d U . .
H9A H 0.4893 0.7964 0.4365 0.121 Uiso 1 1 calc R . .
H9B H 0.4405 0.6993 0.3893 0.121 Uiso 1 1 calc R . .
C10 C 0.4382(8) 0.6613(12) 0.4770(6) 0.136(5) Uani 1 1 d U . .
H10A H 0.4716 0.5891 0.4750 0.163 Uiso 1 1 calc R . .
H10B H 0.4601 0.7051 0.5156 0.163 Uiso 1 1 calc R . .
C11 C 0.3633(9) 0.6139(12) 0.4785(7) 0.152(6) Uani 1 1 d U . .
H11A H 0.3663 0.5823 0.5197 0.182 Uiso 1 1 calc R . .
H11B H 0.3516 0.5416 0.4507 0.182 Uiso 1 1 calc R . .
C12 C 0.2954(6) 0.7067(9) 0.4614(4) 0.096(3) Uani 1 1 d U . .
H12A H 0.2471 0.6592 0.4503 0.116 Uiso 1 1 calc R . .
H12B H 0.2946 0.7591 0.4969 0.116 Uiso 1 1 calc R . .
C13 C 0.3011(6) 0.7906(9) 0.4089(5) 0.094(3) Uani 1 1 d . . .
H13 H 0.2945 0.7286 0.3752 0.112 Uiso 1 1 calc R . .
C14 C 0.1873(5) 0.9080(9) 0.4142(4) 0.078(2) Uani 1 1 d U . .
H14 H 0.1961 0.8732 0.4535 0.093 Uiso 1 1 calc R . .
C15 C 0.1187(5) 0.9880(8) 0.3945(4) 0.077(2) Uani 1 1 d . . .
C16 C 0.0788(6) 1.0288(10) 0.4384(5) 0.105(3) Uani 1 1 d . . .
H16 H 0.0970 1.0062 0.4796 0.126 Uiso 1 1 calc R . .
C17 C 0.0127(7) 1.1024(11) 0.4196(6) 0.113(4) Uani 1 1 d U . .
H17 H -0.0123 1.1313 0.4489 0.136 Uiso 1 1 calc R . .
C18 C -0.0169(6) 1.1339(10) 0.3590(6) 0.107(3) Uani 1 1 d U . .
H18 H -0.0627 1.1809 0.3473 0.129 Uiso 1 1 calc R . .
C19 C 0.0216(5) 1.0953(8) 0.3146(5) 0.079(3) Uani 1 1 d . . .
C20 C 0.0902(4) 1.0224(7) 0.3325(4) 0.065(2) Uani 1 1 d . B .
C21 C -0.0628(6) 1.2173(11) 0.2364(6) 0.127(4) Uani 1 1 d U . .
H21A H -0.1100 1.1833 0.2436 0.191 Uiso 1 1 calc R . .
H21B H -0.0707 1.2375 0.1935 0.191 Uiso 1 1 calc R . .
H21C H -0.0485 1.2931 0.2605 0.191 Uiso 1 1 calc R . .
C22 C 0.3840(6) 1.0936(9) 0.1247(5) 0.104(3) Uani 1 1 d U . .
H22A H 0.4340 1.0633 0.1218 0.155 Uiso 1 1 calc R . .
H22B H 0.3532 1.1152 0.0844 0.155 Uiso 1 1 calc R . .
H22C H 0.3582 1.0281 0.1421 0.155 Uiso 1 1 calc R . .
C23 C 0.2603(5) 0.6999(7) 0.2160(4) 0.063(2) Uani 1 1 d . B .
C24 C 0.2977(5) 0.5794(8) 0.2313(5) 0.076(3) Uani 1 1 d . . .
C25 C 0.3041(6) 0.4963(9) 0.1843(6) 0.102(3) Uani 1 1 d . . .
H25 H 0.3289 0.4181 0.1937 0.122 Uiso 1 1 calc R . .
C26 C 0.2736(7) 0.5307(12) 0.1237(6) 0.114(4) Uani 1 1 d U . .
H26 H 0.2783 0.4747 0.0927 0.137 Uiso 1 1 calc R . .
C27 C 0.2365(7) 0.6444(11) 0.1078(5) 0.105(3) Uani 1 1 d U . .
H27 H 0.2161 0.6650 0.0665 0.126 Uiso 1 1 calc R . .
C28 C 0.2293(6) 0.7311(9) 0.1549(4) 0.078(3) Uani 1 1 d . . .
C29 C 0.1902(6) 0.8478(10) 0.1355(4) 0.092(3) Uani 1 1 d . B .
H29 H 0.1665 0.8541 0.0936 0.111 Uiso 1 1 calc R . .
C32 C 0.0291(8) 1.1506(12) 0.0643(7) 0.151(5) Uani 1 1 d U . .
H32A H -0.0010 1.1551 0.0949 0.181 Uiso 1 1 calc R A 1
H32B H -0.0061 1.1419 0.0238 0.181 Uiso 1 1 calc R A 1
C30 C 0.1151(17) 1.060(2) 0.1487(11) 0.082(5) Uani 0.50(2) 1 d PU B 1
H30 H 0.0735 1.0482 0.1699 0.098 Uiso 0.50(2) 1 calc PR B 1
C31 C 0.0835(15) 1.048(2) 0.0770(12) 0.109(10) Uani 0.50(2) 1 d P B 1
H31A H 0.1247 1.0594 0.0560 0.131 Uiso 0.50(2) 1 calc PR B 1
H31B H 0.0582 0.9666 0.0653 0.131 Uiso 0.50(2) 1 calc PR B 1
C33 C 0.088(2) 1.282(3) 0.0679(14) 0.126(8) Uani 0.50(2) 1 d PU B 1
H33A H 0.1335 1.2645 0.0530 0.151 Uiso 0.50(2) 1 calc PR B 1
H33B H 0.0600 1.3546 0.0459 0.151 Uiso 0.50(2) 1 calc PR B 1
C34 C 0.1070(19) 1.300(2) 0.1354(12) 0.097(7) Uani 0.50(2) 1 d PU B 1
H34A H 0.0598 1.3043 0.1497 0.117 Uiso 0.50(2) 1 calc PR B 1
H34B H 0.1354 1.3794 0.1465 0.117 Uiso 0.50(2) 1 calc PR B 1
C35 C 0.157(2) 1.188(4) 0.1648(18) 0.100(11) Uani 0.50(2) 1 d PU B 1
H35 H 0.2004 1.1860 0.1455 0.120 Uiso 0.50(2) 1 calc PR B 1
C30' C 0.1505(12) 1.0475(16) 0.1250(10) 0.065(6) Uani 0.50(2) 1 d P B 2
H30' H 0.1594 1.0308 0.0843 0.079 Uiso 0.50(2) 1 calc PR B 2
C31' C 0.0661(12) 1.043(2) 0.1225(14) 0.086(6) Uani 0.50(2) 1 d PU B 2
H31C H 0.0560 1.0702 0.1612 0.103 Uiso 0.50(2) 1 calc PR B 2
H31D H 0.0448 0.9587 0.1122 0.103 Uiso 0.50(2) 1 calc PR B 2
C33' C 0.0547(13) 1.279(2) 0.0991(16) 0.095(8) Uani 0.50(2) 1 d PU B 2
H33C H 0.0310 1.3515 0.0745 0.114 Uiso 0.50(2) 1 calc PR B 2
H33D H 0.0410 1.2811 0.1384 0.114 Uiso 0.50(2) 1 calc PR B 2
C34' C 0.1444(15) 1.279(2) 0.1082(16) 0.097(9) Uani 0.50(2) 1 d P B 2
H34C H 0.1554 1.2684 0.0682 0.116 Uiso 0.50(2) 1 calc PR B 2
H34D H 0.1644 1.3616 0.1240 0.116 Uiso 0.50(2) 1 calc PR B 2
C35' C 0.189(2) 1.176(4) 0.1516(17) 0.094(10) Uani 0.50(2) 1 d PU B 2
H35' H 0.2428 1.1759 0.1485 0.112 Uiso 0.50(2) 1 calc PR B 2
C36 C 0.1678(6) 1.2853(10) 0.2519(6) 0.108(3) Uani 1 1 d U B .
H36 H 0.1427 1.3494 0.2257 0.130 Uiso 1 1 calc R . .
C37 C 0.1781(6) 1.3086(9) 0.3154(6) 0.101(3) Uani 1 1 d U . .
C38 C 0.1352(8) 1.4130(12) 0.3321(8) 0.141(5) Uani 1 1 d U . .
H38 H 0.1036 1.4656 0.3028 0.169 Uiso 1 1 calc R . .
C39 C 0.1436(9) 1.4293(15) 0.3919(9) 0.160(6) Uani 1 1 d U . .
H39 H 0.1122 1.4926 0.4020 0.192 Uiso 1 1 calc R . .
C40 C 0.1902(8) 1.3693(13) 0.4413(7) 0.144(5) Uani 1 1 d U . .
H40 H 0.1923 1.3908 0.4820 0.173 Uiso 1 1 calc R . .
C41 C 0.2353(7) 1.2705(11) 0.4244(7) 0.109(4) Uani 1 1 d U . .
C42 C 0.2285(5) 1.2394(8) 0.3624(5) 0.082(3) Uani 1 1 d . B .
C43 C 0.3544(8) 1.2008(12) 0.4741(6) 0.138(5) Uani 1 1 d . . .
H43A H 0.3637 1.1664 0.4369 0.207 Uiso 1 1 calc R . .
H43B H 0.3816 1.1509 0.5087 0.207 Uiso 1 1 calc R . .
H43C H 0.3725 1.2873 0.4792 0.207 Uiso 1 1 calc R . .
C44 C 0.3707(7) 0.4435(9) 0.3092(6) 0.127(4) Uani 1 1 d . . .
H44A H 0.3397 0.3709 0.2925 0.191 Uiso 1 1 calc R . .
H44B H 0.3861 0.4369 0.3534 0.191 Uiso 1 1 calc R . .
H44C H 0.4162 0.4465 0.2934 0.191 Uiso 1 1 calc R . .
Ce1 Ce 0.24637(2) 0.98202(3) 0.283082(19) 0.05067(17) Uani 1 1 d . B .
N1 N 0.3770(4) 0.9302(5) 0.3599(3) 0.0546(15) Uani 1 1 d . . .
N2 N 0.2368(4) 0.8802(6) 0.3837(3) 0.0640(17) Uani 1 1 d U . .
N3 N 0.1832(4) 0.9453(7) 0.1680(3) 0.086(2) Uani 1 1 d U . .
N4 N 0.1886(4) 1.1862(7) 0.2252(4) 0.090(3) Uani 1 1 d U . .
O1 O 0.3445(3) 1.0396(5) 0.2434(2) 0.0634(13) Uani 1 1 d . . .
O2 O 0.3938(4) 1.2033(5) 0.1632(3) 0.0889(19) Uani 1 1 d . . .
O3 O 0.1254(3) 0.9867(4) 0.2898(2) 0.0614(12) Uani 1 1 d . . .
O4 O -0.0011(4) 1.1234(6) 0.2540(4) 0.098(2) Uani 1 1 d U . .
O5 O 0.2555(3) 0.7771(4) 0.2611(2) 0.0601(13) Uani 1 1 d . . .
O6 O 0.3261(4) 0.5574(5) 0.2921(3) 0.0856(18) Uani 1 1 d . . .
O7 O 0.2700(3) 1.1433(4) 0.3476(2) 0.0642(14) Uani 1 1 d . . .
O8 O 0.2770(7) 1.1978(10) 0.4706(5) 0.140(3) Uani 1 1 d U . .

loop_
_atom_site_aniso_label
_atom_site_aniso_U_11
_atom_site_aniso_U_22
_atom_site_aniso_U_33
_atom_site_aniso_U_23
_atom_site_aniso_U_13
_atom_site_aniso_U_12
C1 0.057(5) 0.046(4) 0.072(5) -0.010(4) 0.025(4) 0.006(4)
C2 0.084(7) 0.050(4) 0.089(7) -0.009(4) 0.048(6) -0.001(4)
C3 0.094(7) 0.058(5) 0.119(9) -0.013(5) 0.053(7) -0.007(5)
C4 0.061(6) 0.077(6) 0.143(10) -0.026(6) 0.048(7) -0.015(5)
C5 0.066(6) 0.088(6) 0.091(7) -0.023(5) 0.019(5) 0.008(5)
C6 0.058(5) 0.060(5) 0.080(6) -0.010(4) 0.020(5) 0.007(4)
C7 0.057(5) 0.081(6) 0.060(5) -0.013(4) 0.007(4) 0.017(5)
C8 0.077(7) 0.105(7) 0.090(7) 0.034(6) 0.033(5) 0.039(6)
C9 0.090(6) 0.084(5) 0.120(7) 0.025(5) 0.009(5) 0.027(5)
C10 0.161(11) 0.129(11) 0.121(10) 0.054(8) 0.039(10) 0.071(9)
C11 0.175(12) 0.112(9) 0.154(12) 0.087(9) 0.014(11) 0.031(10)
C12 0.127(7) 0.082(5) 0.090(6) 0.027(5) 0.045(5) 0.015(5)
C13 0.088(7) 0.088(6) 0.104(8) 0.049(6) 0.021(6) 0.005(6)
C14 0.078(6) 0.094(6) 0.063(6) 0.005(5) 0.021(5) -0.009(5)
C15 0.082(6) 0.070(5) 0.088(6) -0.010(5) 0.038(5) -0.008(5)
C16 0.107(8) 0.113(8) 0.108(8) -0.010(7) 0.053(7) -0.003(7)
C17 0.111(7) 0.116(7) 0.133(8) -0.020(6) 0.068(6) 0.001(6)
C18 0.094(7) 0.109(7) 0.128(8) -0.002(6) 0.045(6) 0.020(5)
C19 0.063(6) 0.072(6) 0.115(8) -0.009(5) 0.046(6) 0.001(4)
C20 0.052(4) 0.055(4) 0.094(6) -0.011(4) 0.031(4) 0.000(4)
C21 0.104(7) 0.123(7) 0.152(8) 0.014(6) 0.026(6) 0.041(6)
C22 0.131(7) 0.097(6) 0.088(6) -0.002(5) 0.038(6) -0.008(6)
C23 0.060(5) 0.062(5) 0.077(6) -0.019(4) 0.037(4) -0.024(4)
C24 0.081(6) 0.056(5) 0.107(8) -0.025(5) 0.051(6) -0.014(4)
C25 0.114(8) 0.072(6) 0.136(9) -0.030(6) 0.064(7) -0.018(6)
C26 0.123(7) 0.124(7) 0.110(7) -0.047(6) 0.057(6) -0.022(6)
C27 0.120(9) 0.132(8) 0.072(7) -0.022(6) 0.044(6) -0.043(7)
C28 0.091(7) 0.083(6) 0.067(6) -0.018(5) 0.034(5) -0.042(5)
C29 0.115(9) 0.100(8) 0.054(6) 0.001(5) 0.004(5) -0.050(7)
C32 0.137(8) 0.131(7) 0.152(8) 0.005(6) -0.027(7) -0.006(6)
C30 0.093(9) 0.084(8) 0.066(9) 0.006(7) 0.014(7) -0.012(6)
C31 0.114(19) 0.103(16) 0.083(18) -0.014(13) -0.029(15) 0.004(14)
C33 0.131(12) 0.129(10) 0.115(11) 0.014(9) 0.025(9) 0.001(8)
C34 0.085(19) 0.089(14) 0.102(12) 0.042(11) -0.006(14) 0.006(13)
C35 0.09(3) 0.076(8) 0.109(14) 0.024(14) -0.016(17) -0.004(13)
C30' 0.066(13) 0.059(10) 0.065(12) 0.021(8) 0.005(9) -0.007(9)
C31' 0.072(10) 0.079(8) 0.106(10) -0.007(7) 0.023(8) -0.004(7)
C33' 0.053(13) 0.092(8) 0.12(2) 0.037(9) -0.006(13) 0.009(11)
C34' 0.072(17) 0.082(14) 0.12(2) 0.035(15) 0.003(15) -0.006(12)
C35' 0.08(2) 0.068(15) 0.100(11) 0.025(12) -0.038(14) -0.031(18)
C36 0.098(6) 0.076(5) 0.129(6) 0.015(5) -0.013(5) 0.004(5)
C37 0.078(6) 0.065(5) 0.149(8) -0.006(5) 0.007(6) 0.008(4)
C38 0.117(8) 0.111(7) 0.182(9) -0.008(7) 0.014(7) 0.033(6)
C39 0.142(9) 0.150(9) 0.190(10) -0.025(8) 0.044(8) 0.017(7)
C40 0.151(9) 0.130(8) 0.164(9) -0.056(7) 0.062(7) 0.005(6)
C41 0.092(8) 0.089(7) 0.162(13) -0.050(8) 0.065(9) -0.018(6)
C42 0.062(6) 0.055(5) 0.128(9) -0.017(5) 0.021(6) -0.005(4)
C43 0.147(13) 0.134(10) 0.113(10) -0.052(8) -0.003(9) 0.010(10)
C44 0.144(11) 0.062(6) 0.179(12) 0.000(7) 0.044(9) 0.038(7)
Ce1 0.0522(3) 0.0393(2) 0.0580(3) 0.00296(19) 0.00910(17) -0.0001(2)
N1 0.059(4) 0.051(3) 0.055(4) 0.002(3) 0.014(3) 0.016(3)
N2 0.064(4) 0.058(4) 0.074(5) 0.011(3) 0.024(3) 0.004(3)
N3 0.096(6) 0.068(4) 0.077(5) 0.013(4) -0.010(4) -0.030(4)
N4 0.074(5) 0.056(4) 0.116(7) 0.016(4) -0.023(5) -0.005(4)
O1 0.065(3) 0.064(3) 0.062(3) 0.002(2) 0.017(3) -0.006(3)
O2 0.123(6) 0.061(3) 0.092(5) 0.010(3) 0.044(4) -0.004(4)
O3 0.056(3) 0.060(3) 0.067(3) -0.006(3) 0.014(2) 0.004(3)
O4 0.072(4) 0.093(4) 0.128(6) 0.005(4) 0.025(4) 0.029(3)
O5 0.070(3) 0.044(3) 0.071(4) -0.003(2) 0.025(3) 0.002(2)
O6 0.100(5) 0.050(3) 0.114(5) -0.006(3) 0.042(4) 0.018(3)
O7 0.066(3) 0.043(3) 0.080(4) -0.008(2) 0.012(3) 0.006(2)
O8 0.157(7) 0.144(6) 0.127(6) -0.035(5) 0.052(6) -0.014(6)

loop_
_atom_type_symbol
_atom_type_description
_atom_type_scat_dispersion_real
_atom_type_scat_dispersion_imag
_atom_type_scat_source
C C 0.0033 0.0016 'International Tables Vol C Tables 4.2.6.8 and 6.1.1.4'
H H 0.0000 0.0000 'International Tables Vol C Tables 4.2.6.8 and 6.1.1.4'
Ce Ce -0.2486 2.6331 'International Tables Vol C Tables 4.2.6.8 and 6.1.1.4'
N N 0.0061 0.0033 'International Tables Vol C Tables 4.2.6.8 and 6.1.1.4'
O O 0.0106 0.0060 'International Tables Vol C Tables 4.2.6.8 and 6.1.1.4'

loop_
_geom_angle_atom_site_label_1
_geom_angle_atom_site_label_2
_geom_angle_atom_site_label_3
_geom_angle
O1 C1 C6 121.6(7)
O1 C1 C2 119.9(8)
C6 C1 C2 118.5(8)
O2 C2 C3 118.1(8)
O2 C2 C1 121.4(8)
C3 C2 C1 120.4(9)
C4 C3 C2 121.2(9)
C4 C3 H3 119.4
C2 C3 H3 119.4
C3 C4 C5 119.9(9)
C3 C4 H4 120.0
C5 C4 H4 120.0
C4 C5 C6 121.4(9)
C4 C5 H5 119.3
C6 C5 H5 119.3
C1 C6 C5 118.6(8)
C1 C6 C7 123.0(8)
C5 C6 C7 118.3(8)
N1 C7 C6 127.8(7)
N1 C7 H7 116.1
C6 C7 H7 116.1
C13 C8 N1 114.1(7)
C13 C8 C9 115.5(9)
N1 C8 C9 116.1(7)
C13 C8 H8 102.8
N1 C8 H8 102.8
C9 C8 H8 102.8
C8 C9 C10 114.7(9)
C8 C9 H9A 108.6
C10 C9 H9A 108.6
C8 C9 H9B 108.6
C10 C9 H9B 108.6
H9A C9 H9B 107.6
C11 C10 C9 116.3(11)
C11 C10 H10A 108.2
C9 C10 H10A 108.2
C11 C10 H10B 108.2
C9 C10 H10B 108.2
H10A C10 H10B 107.4
C10 C11 C12 117.0(10)
C10 C11 H11A 108.0
C12 C11 H11A 108.0
C10 C11 H11B 108.0
C12 C11 H11B 108.0
H11A C11 H11B 107.3
C13 C12 C11 111.7(9)
C13 C12 H12A 109.3
C11 C12 H12A 109.3
C13 C12 H12B 109.3
C11 C12 H12B 109.3
H12A C12 H12B 107.9
C8 C13 N2 113.6(7)
C8 C13 C12 116.6(9)
N2 C13 C12 118.5(8)
C8 C13 H13 101.3
N2 C13 H13 101.3
C12 C13 H13 101.3
N2 C14 C15 127.4(8)
N2 C14 H14 116.3
C15 C14 H14 116.3
C20 C15 C16 119.5(9)
C20 C15 C14 121.1(7)
C16 C15 C14 119.4(9)
C17 C16 C15 119.5(11)
C17 C16 H16 120.2
C15 C16 H16 120.2
C18 C17 C16 121.6(11)
C18 C17 H17 119.2
C16 C17 H17 119.2
C17 C18 C19 120.0(11)
C17 C18 H18 120.0
C19 C18 H18 120.0
O4 C19 C18 125.2(9)
O4 C19 C20 115.1(8)
C18 C19 C20 119.7(10)
O3 C20 C15 121.7(7)
O3 C20 C19 118.7(8)
C15 C20 C19 119.6(8)
O4 C21 H21A 109.5
O4 C21 H21B 109.5
H21A C21 H21B 109.5
O4 C21 H21C 109.5
H21A C21 H21C 109.5
H21B C21 H21C 109.5
O2 C22 H22A 109.5
O2 C22 H22B 109.5
H22A C22 H22B 109.5
O2 C22 H22C 109.5
H22A C22 H22C 109.5
H22B C22 H22C 109.5
O5 C23 C28 122.0(8)
O5 C23 C24 118.4(8)
C28 C23 C24 119.6(8)
O6 C24 C25 125.1(9)
O6 C24 C23 115.4(7)
C25 C24 C23 119.5(10)
C26 C25 C24 119.6(11)
C26 C25 H25 120.2
C24 C25 H25 120.2
C27 C26 C25 122.1(10)
C27 C26 H26 119.0
C25 C26 H26 119.0
C26 C27 C28 119.4(11)
C26 C27 H27 120.3
C28 C27 H27 120.3
C23 C28 C29 123.4(8)
C23 C28 C27 119.8(10)
C29 C28 C27 116.8(10)
N3 C29 C28 128.6(9)
N3 C29 H29 115.7
C28 C29 H29 115.7
C31 C32 C33' 116.9(14)
C31 C32 C33 102.9(19)
C33' C32 C33 35.7(11)
C31 C32 C31' 41.0(12)
C33' C32 C31' 100.3(15)
C33 C32 C31' 112.1(15)
C31 C32 H32A 111.2
C33' C32 H32A 75.5
C33 C32 H32A 111.2
C31' C32 H32A 70.8
C31 C32 H32B 111.2
C33' C32 H32B 125.9
C33 C32 H32B 111.2
C31' C32 H32B 133.0
H32A C32 H32B 109.1
C35 C30 C31 110(2)
C35 C30 N3 107(2)
C31 C30 N3 105.1(19)
C35 C30 H30 111.6
C31 C30 H30 111.6
N3 C30 H30 111.6
C32 C31 C30 101(2)
C32 C31 H31A 111.5
C30 C31 H31A 111.5
C32 C31 H31B 111.5
C30 C31 H31B 111.5
H31A C31 H31B 109.3
C34 C33 C32 98(2)
C34 C33 H33A 112.2
C32 C33 H33A 112.2
C34 C33 H33B 112.2
C32 C33 H33B 112.2
H33A C33 H33B 109.8
C33 C34 C35 108(3)
C33 C34 H34A 110.2
C35 C34 H34A 110.2
C33 C34 H34B 110.2
C35 C34 H34B 110.2
H34A C34 H34B 108.5
N4 C35 C34 120(3)
N4 C35 C30 107(3)
C34 C35 C30 113(3)
N4 C35 H35 105.3
C34 C35 H35 105.3
C30 C35 H35 105.3
N3 C30' C31' 103.6(18)
N3 C30' C35' 108.7(19)
C31' C30' C35' 112(2)
N3 C30' H30' 110.7
C31' C30' H30' 110.7
C35' C30' H30' 110.7
C30' C31' C32 101.6(17)
C30' C31' H31C 111.4
C32 C31' H31C 111.4
C30' C31' H31D 111.4
C32 C31' H31D 111.4
H31C C31' H31D 109.3
C34' C33' C32 103(2)
C34' C33' H33C 111.2
C32 C33' H33C 111.2
C34' C33' H33D 111.2
C32 C33' H33D 111.2
H33C C33' H33D 109.1
C35' C34' C33' 116(2)
C35' C34' H34C 108.4
C33' C34' H34C 108.4
C35' C34' H34D 108.4
C33' C34' H34D 108.4
H34C C34' H34D 107.5
C34' C35' C30' 105(2)
C34' C35' N4 117(3)
C30' C35' N4 109(2)
C34' C35' H35' 108.2
C30' C35' H35' 108.2
N4 C35' H35' 108.2
N4 C36 C37 128.6(10)
N4 C36 H36 115.7
C37 C36 H36 115.7
C42 C37 C36 124.5(10)
C42 C37 C38 118.6(12)
C36 C37 C38 116.8(11)
C39 C38 C37 115.4(14)
C39 C38 H38 122.3
C37 C38 H38 122.3
C38 C39 C40 131.1(16)
C38 C39 H39 114.5
C40 C39 H39 114.5
C39 C40 C41 113.0(15)
C39 C40 H40 123.5
C41 C40 H40 123.5
O8 C41 C42 121.6(10)
O8 C41 C40 116.5(14)
C42 C41 C40 121.3(14)
O7 C42 C41 120.3(10)
O7 C42 C37 119.3(10)
C41 C42 C37 120.4(10)
O8 C43 H43A 109.5
O8 C43 H43B 109.5
H43A C43 H43B 109.5
O8 C43 H43C 109.5
H43A C43 H43C 109.5
H43B C43 H43C 109.5
O6 C44 H44A 109.5
O6 C44 H44B 109.5
H44A C44 H44B 109.5
O6 C44 H44C 109.5
H44A C44 H44C 109.5
H44B C44 H44C 109.5
O3 Ce1 O7 88.13(18)
O3 Ce1 O5 99.43(18)
O7 Ce1 O5 151.57(18)
O3 Ce1 O1 154.03(18)
O7 Ce1 O1 90.75(19)
O5 Ce1 O1 93.82(18)
O3 Ce1 N2 70.4(2)
O7 Ce1 N2 77.6(2)
O5 Ce1 N2 79.29(19)
O1 Ce1 N2 134.5(2)
O3 Ce1 N3 83.2(2)
O7 Ce1 N3 137.6(2)
O5 Ce1 N3 70.8(2)
O1 Ce1 N3 80.2(2)
N2 Ce1 N3 135.9(2)
O3 Ce1 N1 133.88(18)
O7 Ce1 N1 74.39(18)
O5 Ce1 N1 80.84(18)
O1 Ce1 N1 70.16(19)
N2 Ce1 N1 64.3(2)
N3 Ce1 N1 137.1(2)
O3 Ce1 N4 75.1(2)
O7 Ce1 N4 71.2(2)
O5 Ce1 N4 137.2(2)
O1 Ce1 N4 80.0(2)
N2 Ce1 N4 133.6(3)
N3 Ce1 N4 66.5(3)
N1 Ce1 N4 133.5(2)
C7 N1 C8 116.4(7)
C7 N1 Ce1 123.6(5)
C8 N1 Ce1 117.8(5)
C14 N2 C13 120.9(8)
C14 N2 Ce1 126.0(6)
C13 N2 Ce1 112.9(5)
C29 N3 C30' 106.8(12)
C29 N3 C30 126.1(11)
C30' N3 C30 33.3(8)
C29 N3 Ce1 127.6(7)
C30' N3 Ce1 123.6(9)
C30 N3 Ce1 105.0(9)
C36 N4 C35 111(2)
C36 N4 C35' 125.6(16)
C35 N4 C35' 25(2)
C36 N4 Ce1 123.8(7)
C35 N4 Ce1 123(2)
C35' N4 Ce1 110.4(15)
C1 O1 Ce1 136.2(5)
C2 O2 C22 115.0(7)
C20 O3 Ce1 134.8(5)
C19 O4 C21 115.9(8)
C23 O5 Ce1 142.2(5)
C24 O6 C44 117.1(7)
C42 O7 Ce1 135.8(5)
C41 O8 C43 112.7(12)

loop_
_geom_bond_atom_site_label_1
_geom_bond_atom_site_label_2
_geom_bond_distance
C1 O1 1.311(8)
C1 C6 1.399(11)
C1 C2 1.417(10)
C2 O2 1.362(10)
C2 C3 1.377(12)
C3 C4 1.355(13)
C3 H3 0.9300
C4 C5 1.371(12)
C4 H4 0.9300
C5 C6 1.413(11)
C5 H5 0.9300
C6 C7 1.434(11)
C7 N1 1.284(9)
C7 H7 0.9300
C8 C13 1.426(12)
C8 N1 1.469(10)
C8 C9 1.470(11)
C8 H8 0.9800
C9 C10 1.486(13)
C9 H9A 0.9700
C9 H9B 0.9700
C10 C11 1.428(16)
C10 H10A 0.9700
C10 H10B 0.9700
C11 C12 1.522(14)
C11 H11A 0.9700
C11 H11B 0.9700
C12 C13 1.494(11)
C12 H12A 0.9700
C12 H12B 0.9700
C13 N2 1.478(10)
C13 H13 0.9800
C14 N2 1.272(10)
C14 C15 1.455(12)
C14 H14 0.9300
C15 C20 1.402(11)
C15 C16 1.414(12)
C16 C17 1.380(14)
C16 H16 0.9300
C17 C18 1.369(14)
C17 H17 0.9300
C18 C19 1.399(13)
C18 H18 0.9300
C19 O4 1.350(11)
C19 C20 1.409(11)
C20 O3 1.321(8)
C21 O4 1.453(11)
C21 H21A 0.9600
C21 H21B 0.9600
C21 H21C 0.9600
C22 O2 1.423(10)
C22 H22A 0.9600
C22 H22B 0.9600
C22 H22C 0.9600
C23 O5 1.314(8)
C23 C28 1.383(11)
C23 C24 1.429(12)
C24 O6 1.349(11)
C24 C25 1.395(12)
C25 C26 1.378(15)
C25 H25 0.9300
C26 C27 1.367(15)
C26 H26 0.9300
C27 C28 1.422(12)
C27 H27 0.9300
C28 C29 1.421(13)
C29 N3 1.282(12)
C29 H29 0.9300
C32 C31 1.43(2)
C32 C33' 1.57(3)
C32 C33 1.72(3)
C32 C31' 1.72(3)
C32 H32A 0.9700
C32 H32B 0.9700
C30 C35 1.54(5)
C30 C31 1.57(4)
C30 N3 1.68(3)
C30 H30 0.9800
C31 H31A 0.9700
C31 H31B 0.9700
C33 C34 1.48(4)
C33 H33A 0.9700
C33 H33B 0.9700
C34 C35 1.52(5)
C34 H34A 0.9700
C34 H34B 0.9700
C35 N4 1.33(4)
C35 H35 0.9800
C30' N3 1.461(16)
C30' C31' 1.49(3)
C30' C35' 1.56(4)
C30' H30' 0.9800
C31' H31C 0.9700
C31' H31D 0.9700
C33' C34' 1.55(4)
C33' H33C 0.9700
C33' H33D 0.9700
C34' C35' 1.53(5)
C34' H34C 0.9700
C34' H34D 0.9700
C35' N4 1.65(4)
C35' H35' 0.9800
C36 N4 1.299(13)
C36 C37 1.408(14)
C36 H36 0.9300
C37 C42 1.402(13)
C37 C38 1.437(14)
C38 C39 1.323(18)
C38 H38 0.9300
C39 C40 1.360(18)
C39 H39 0.9300
C40 C41 1.418(15)
C40 H40 0.9300
C41 O8 1.349(15)
C41 C42 1.401(15)
C42 O7 1.340(9)
C43 O8 1.356(13)
C43 H43A 0.9600
C43 H43B 0.9600
C43 H43C 0.9600
C44 O6 1.431(10)
C44 H44A 0.9600
C44 H44B 0.9600
C44 H44C 0.9600
Ce1 O3 2.190(5)
Ce1 O7 2.197(5)
Ce1 O5 2.221(4)
Ce1 O1 2.228(5)
Ce1 N2 2.539(6)
Ce1 N3 2.570(7)
Ce1 N1 2.578(6)
Ce1 N4 2.580(7)
